data_7126259
loop_
_publ_author_name
'Ma, Xiaozhou'
'Suturina, Elizaveta A.'
'Rouzi\`eres, Mathieu'
'Wilhelm, Fabrice'
'Rogalev, Andrei'
'Cl\'erac, Rodolphe'
'Dechambenoit, Pierre'

_publ_section_title
;
 A heteroleptic diradical Cr(iii) complex with extended spin
 delocalization and large intramolecular magnetic exchange.
;
_journal_issue 36
_journal_name_full 'Chemical communications (Cambridge, England)'
_journal_page_first 4906
_journal_page_last 4909
_journal_paper_doi 10.1039/d0cc00548g
_journal_volume 56
_journal_year 2020
_chemical_formula_moiety 'C18 H11 Cr F9 N3 O9 S3'
_chemical_formula_sum 'C18 H11 Cr F9 N3 O9 S3'
_chemical_formula_weight 732.48
_space_group_crystal_system triclinic
_space_group_IT_number 2
_space_group_name_Hall '-P 1'
_space_group_name_H-M_alt 'P -1'
_atom_sites_solution_hydrogens geom
_audit_creation_method SHELXL-2014/7
_audit_update_record
;
2019-09-19 deposited with the CCDC.	2020-03-24 downloaded from the CCDC.
;
_cell_angle_alpha 81.472(6)
_cell_angle_beta 68.974(5)
_cell_angle_gamma 85.355(6)
_cell_formula_units_Z 4
_cell_length_a 13.3872(15)
_cell_length_b 13.4166(16)
_cell_length_c 15.6840(18)
_cell_measurement_reflns_used 9411
_cell_measurement_temperature 120(2)
_cell_measurement_theta_max 25.91
_cell_measurement_theta_min 2.47
_cell_volume 2599.2(5)
_computing_cell_refinement 'Bruker SAINT'
_computing_data_collection 'Bruker APEX2'
_computing_data_reduction 'Bruker SAINT'
_computing_structure_refinement 'SHELXL-2014/7 (Sheldrick, 2014)'
_computing_structure_solution 'SHELXS-2013 (Sheldrick, 2013)'
_diffrn_ambient_temperature 120(2)
_diffrn_measured_fraction_theta_full 0.994
_diffrn_measured_fraction_theta_max 0.982
_diffrn_measurement_device_type 'Bruker APEX-II Quasar'
_diffrn_measurement_method 'phi and omega scans'
_diffrn_radiation_type MoK\a
_diffrn_radiation_wavelength 0.71073
_diffrn_reflns_av_R_equivalents 0.1043
_diffrn_reflns_av_unetI/netI 0.0872
_diffrn_reflns_Laue_measured_fraction_full 0.994
_diffrn_reflns_Laue_measured_fraction_max 0.982
_diffrn_reflns_limit_h_max 16
_diffrn_reflns_limit_h_min -16
_diffrn_reflns_limit_k_max 16
_diffrn_reflns_limit_k_min -16
_diffrn_reflns_limit_l_max 19
_diffrn_reflns_limit_l_min -19
_diffrn_reflns_number 75346
_diffrn_reflns_point_group_measured_fraction_full 0.994
_diffrn_reflns_point_group_measured_fraction_max 0.982
_diffrn_reflns_theta_full 25.242
_diffrn_reflns_theta_max 26.515
_diffrn_reflns_theta_min 1.535
_diffrn_source 'Incoatec microfocus sealed tube'
_exptl_absorpt_coefficient_mu 0.801
_exptl_absorpt_correction_T_max 0.7454
_exptl_absorpt_correction_T_min 0.6845
_exptl_absorpt_correction_type multi-scan
_exptl_absorpt_process_details SADABS
_exptl_crystal_colour red
_exptl_crystal_density_diffrn 1.872
_exptl_crystal_density_meas ?
_exptl_crystal_description shunk
_exptl_crystal_F_000 1460
_exptl_crystal_preparation 'Magnetic properties'
_exptl_crystal_size_max 0.140
_exptl_crystal_size_mid 0.110
_exptl_crystal_size_min 0.030
_refine_diff_density_max 0.993
_refine_diff_density_min -0.499
_refine_diff_density_rms 0.099
_refine_ls_extinction_method none
_refine_ls_goodness_of_fit_ref 1.020
_refine_ls_hydrogen_treatment riding
_refine_ls_matrix_type full
_refine_ls_number_parameters 775
_refine_ls_number_reflns 10603
_refine_ls_number_restraints 0
_refine_ls_restrained_S_all 1.020
_refine_ls_R_factor_all 0.0917
_refine_ls_R_factor_gt 0.0455
_refine_ls_shift/su_max 0.001
_refine_ls_shift/su_mean 0.000
_refine_ls_structure_factor_coef Fsqd
_refine_ls_weighting_details 'w=1/[\s^2^(Fo^2^)+(0.0505P)^2^+0.7178P] where P=(Fo^2^+2Fc^2^)/3'
_refine_ls_weighting_scheme calc
_refine_ls_wR_factor_gt 0.1025
_refine_ls_wR_factor_ref 0.1188
_reflns_Friedel_coverage 0.000
_reflns_number_gt 6805
_reflns_number_total 10603
_reflns_threshold_expression 'I > 2\s(I)'
_cod_data_source_file d0cc00548g2.cif
_cod_data_source_block shelx
_cod_depositor_comments
;
The following automatic conversions were performed:

data item '_exptl_crystal_density_meas' value 'not measured' was
changed to '?' -- the value is perceived as not measured.

Automatic conversion script
Id: cif_fix_values 7556 2019-12-06 15:28:31Z antanas 

 Adding full bibliography for 7126259--7126262.cif.
;
_cod_database_code 7126259
_shelx_shelxl_version_number 2014/7
_shelx_space_group_comment
;
The symmetry employed for this shelxl refinement is uniquely defined
by the following loop, which should always be used as a source of
symmetry information in preference to the above space-group names.
They are only intended as comments.
;
_shelx_estimated_absorpt_t_min 0.896
_shelx_estimated_absorpt_t_max 0.976

loop_
_space_group_symop_operation_xyz
'x, y, z'
'-x, -y, -z'

loop_
_atom_site_label
_atom_site_type_symbol
_atom_site_fract_x
_atom_site_fract_y
_atom_site_fract_z
_atom_site_U_iso_or_equiv
_atom_site_adp_type
_atom_site_occupancy
_atom_site_site_symmetry_order
_atom_site_calc_flag
_atom_site_refinement_flags_posn
_atom_site_refinement_flags_adp
_atom_site_refinement_flags_occupancy
_atom_site_disorder_assembly
_atom_site_disorder_group
Cr2 Cr 0.41216(4) 0.11308(4) 0.76686(3) 0.01340(13) Uani 1 1 d . . . . .
S6 S 0.42540(6) -0.06836(6) 0.92406(6) 0.0168(2) Uani 1 1 d . . . . .
S4 S 0.43875(6) 0.30928(6) 0.60821(6) 0.0174(2) Uani 1 1 d . . . . .
S5 S 0.17036(6) 0.04718(7) 0.80099(6) 0.0196(2) Uani 1 1 d . . . . .
F18 F 0.36101(15) -0.18982(15) 0.83889(14) 0.0288(5) Uani 1 1 d . . . . .
F16 F 0.38922(17) -0.25929(15) 0.96181(15) 0.0334(5) Uani 1 1 d . . . . .
F17 F 0.24702(15) -0.16469(15) 0.97264(15) 0.0340(5) Uani 1 1 d . . . . .
F13 F 0.0795(2) 0.19219(18) 0.7214(2) 0.0632(8) Uani 1 1 d . . . . .
F11 F 0.62912(17) 0.27855(19) 0.48762(15) 0.0456(6) Uani 1 1 d . . . . .
F15 F 0.01601(18) 0.04673(19) 0.73757(18) 0.0535(7) Uani 1 1 d . . . . .
F10 F 0.63018(17) 0.32581(18) 0.61253(15) 0.0414(6) Uani 1 1 d . . . . .
F14 F 0.1683(2) 0.0820(2) 0.63466(17) 0.0648(8) Uani 1 1 d . . . . .
F12 F 0.5910(2) 0.43251(19) 0.51215(18) 0.0581(7) Uani 1 1 d . . . . .
O10 O 0.44794(17) 0.20357(16) 0.64895(15) 0.0184(5) Uani 1 1 d . . . . .
O16 O 0.37248(16) 0.01617(16) 0.88054(15) 0.0169(5) Uani 1 1 d . . . . .
O18 O 0.53358(17) -0.09050(16) 0.86775(15) 0.0209(5) Uani 1 1 d . . . . .
O17 O 0.40123(18) -0.06213(17) 1.01941(15) 0.0248(6) Uani 1 1 d . . . . .
O13 O 0.26583(18) 0.11079(18) 0.76431(17) 0.0254(6) Uani 1 1 d . . . . .
O12 O 0.39882(18) 0.31517(18) 0.53482(16) 0.0257(6) Uani 1 1 d . . . . .
O11 O 0.39509(19) 0.37810(17) 0.67455(16) 0.0259(6) Uani 1 1 d . . . . .
O15 O 0.1958(2) -0.05577(18) 0.78776(19) 0.0353(7) Uani 1 1 d . . . . .
O14 O 0.0981(2) 0.0685(2) 0.88813(18) 0.0448(8) Uani 1 1 d . . . . .
N5 N 0.5575(2) 0.13001(19) 0.76598(18) 0.0143(6) Uani 1 1 d . . . . .
N4 N 0.3849(2) 0.23037(19) 0.84383(17) 0.0139(6) Uani 1 1 d . . . . .
N6 N 0.4966(2) 0.00501(19) 0.68532(18) 0.0156(6) Uani 1 1 d . . . . .
C23 C 0.4735(3) 0.2604(2) 0.8562(2) 0.0151(7) Uani 1 1 d . . . . .
C20 C 0.2827(3) 0.3630(3) 0.9256(2) 0.0205(8) Uani 1 1 d . . . . .
H20 H 0.2176 0.3980 0.9476 0.025 Uiso 1 1 calc R U . . .
C36 C 0.3507(3) -0.1762(3) 0.9242(2) 0.0216(8) Uani 1 1 d . . . . .
C28 C 0.6383(2) 0.0720(2) 0.7161(2) 0.0158(7) Uani 1 1 d . . . . .
C29 C 0.6041(3) 0.0019(2) 0.6677(2) 0.0169(7) Uani 1 1 d . . . . .
C24 C 0.5738(2) 0.2022(2) 0.8102(2) 0.0142(7) Uani 1 1 d . . . . .
C25 C 0.6750(3) 0.2180(2) 0.8088(2) 0.0181(7) Uani 1 1 d . . . . .
H25 H 0.6868 0.2679 0.8392 0.022 Uiso 1 1 calc R U . . .
C19 C 0.2911(3) 0.2816(2) 0.8790(2) 0.0187(8) Uani 1 1 d . . . . .
H19 H 0.2303 0.2613 0.8714 0.022 Uiso 1 1 calc R U . . .
C22 C 0.4684(3) 0.3395(2) 0.9043(2) 0.0201(8) Uani 1 1 d . . . . .
H22 H 0.5291 0.3576 0.9134 0.024 Uiso 1 1 calc R U . . .
C26 C 0.7589(3) 0.1568(3) 0.7603(2) 0.0209(8) Uani 1 1 d . . . . .
H26 H 0.8277 0.1655 0.7589 0.025 Uiso 1 1 calc R U . . .
C30 C 0.6725(3) -0.0595(2) 0.6072(2) 0.0225(8) Uani 1 1 d . . . . .
H30 H 0.7458 -0.0599 0.5948 0.027 Uiso 1 1 calc R U . . .
C33 C 0.4561(3) -0.0543(2) 0.6443(2) 0.0212(8) Uani 1 1 d . . . . .
H33 H 0.3826 -0.0527 0.6570 0.025 Uiso 1 1 calc R U . . .
C27 C 0.7421(3) 0.0827(3) 0.7137(2) 0.0207(8) Uani 1 1 d . . . . .
H27 H 0.7984 0.0417 0.6820 0.025 Uiso 1 1 calc R U . . .
C32 C 0.5214(3) -0.1177(3) 0.5837(2) 0.0266(9) Uani 1 1 d . . . . .
H32 H 0.4922 -0.1580 0.5557 0.032 Uiso 1 1 calc R U . . .
C34 C 0.5808(3) 0.3385(3) 0.5520(3) 0.0310(9) Uani 1 1 d . . . . .
C21 C 0.3717(3) 0.3921(3) 0.9393(2) 0.0234(8) Uani 1 1 d . . . . .
H21 H 0.3671 0.4462 0.9716 0.028 Uiso 1 1 calc R U . . .
C35 C 0.1058(3) 0.0953(3) 0.7191(3) 0.0323(10) Uani 1 1 d . . . . .
C31 C 0.6305(3) -0.1203(3) 0.5651(2) 0.0256(9) Uani 1 1 d . . . . .
H31 H 0.6755 -0.1627 0.5247 0.031 Uiso 1 1 calc R U . . .
Cr1 Cr 0.09414(4) 0.38352(4) 0.24504(3) 0.01275(13) Uani 1 1 d . . . . .
S1 S 0.14978(7) 0.58289(6) 0.09201(6) 0.0192(2) Uani 1 1 d . . . . .
S2 S 0.32991(6) 0.45965(7) 0.22210(6) 0.0195(2) Uani 1 1 d . . . . .
S3 S 0.05387(7) 0.18566(6) 0.40348(6) 0.0173(2) Uani 1 1 d . . . . .
F1 F -0.05508(16) 0.62931(17) 0.16804(14) 0.0392(6) Uani 1 1 d . . . . .
F2 F 0.03299(17) 0.73461(15) 0.05377(14) 0.0371(6) Uani 1 1 d . . . . .
F6 F 0.3795(2) 0.35847(19) 0.35718(17) 0.0533(7) Uani 1 1 d . . . . .
F3 F -0.00846(17) 0.59300(19) 0.02955(17) 0.0465(6) Uani 1 1 d . . . . .
F9 F -0.12966(17) 0.17641(18) 0.38108(16) 0.0430(6) Uani 1 1 d . . . . .
F4 F 0.42732(19) 0.28502(18) 0.23512(17) 0.0514(7) Uani 1 1 d . . . . .
F8 F -0.14183(17) 0.22705(19) 0.50885(16) 0.0476(7) Uani 1 1 d . . . . .
F7 F -0.10801(19) 0.07004(17) 0.49078(16) 0.0475(6) Uani 1 1 d . . . . .
F5 F 0.51288(18) 0.4137(2) 0.2397(2) 0.0678(9) Uani 1 1 d . . . . .
O5 O 0.3173(2) 0.54701(18) 0.26775(18) 0.0327(6) Uani 1 1 d . . . . .
O4 O 0.23326(17) 0.39821(17) 0.25731(16) 0.0227(6) Uani 1 1 d . . . . .
O1 O 0.12395(17) 0.47488(16) 0.12846(15) 0.0174(5) Uani 1 1 d . . . . .
O7 O 0.05528(17) 0.29316(16) 0.36337(14) 0.0170(5) Uani 1 1 d . . . . .
O9 O 0.09904(19) 0.11772(17) 0.33654(16) 0.0268(6) Uani 1 1 d . . . . .
O3 O 0.21983(18) 0.59296(17) -0.00186(16) 0.0253(6) Uani 1 1 d . . . . .
O8 O 0.0843(2) 0.17299(18) 0.48267(16) 0.0272(6) Uani 1 1 d . . . . .
O2 O 0.1691(2) 0.63625(18) 0.15688(17) 0.0293(6) Uani 1 1 d . . . . .
O6 O 0.3798(2) 0.4695(2) 0.12425(17) 0.0367(7) Uani 1 1 d . . . . .
N2 N -0.0468(2) 0.36382(19) 0.23857(17) 0.0134(6) Uani 1 1 d . . . . .
N3 N 0.13028(19) 0.26526(19) 0.16801(17) 0.0130(6) Uani 1 1 d . . . . .
N1 N 0.0033(2) 0.49070(19) 0.32373(18) 0.0145(6) Uani 1 1 d . . . . .
C16 C 0.0238(3) 0.6373(3) 0.0857(2) 0.0259(9) Uani 1 1 d . . . . .
C12 C 0.0568(3) 0.1547(2) 0.1004(2) 0.0177(7) Uani 1 1 d . . . . .
H12 H -0.0007 0.1360 0.0870 0.021 Uiso 1 1 calc R U . . .
C15 C 0.2242(2) 0.2133(2) 0.1401(2) 0.0174(8) Uani 1 1 d . . . . .
H15 H 0.2814 0.2335 0.1533 0.021 Uiso 1 1 calc R U . . .
C13 C 0.1540(3) 0.1017(2) 0.0722(2) 0.0207(8) Uani 1 1 d . . . . .
H13 H 0.1622 0.0470 0.0399 0.025 Uiso 1 1 calc R U . . .
C5 C -0.1029(2) 0.4914(2) 0.3369(2) 0.0158(7) Uani 1 1 d . . . . .
C6 C -0.1305(2) 0.4232(2) 0.2832(2) 0.0144(7) Uani 1 1 d . . . . .
C11 C 0.0463(2) 0.2354(2) 0.1486(2) 0.0143(7) Uani 1 1 d . . . . .
C4 C -0.1758(3) 0.5521(2) 0.3950(2) 0.0208(8) Uani 1 1 d . . . . .
H4 H -0.2483 0.5514 0.4038 0.025 Uiso 1 1 calc R U . . .
C7 C -0.2285(3) 0.4172(3) 0.2729(2) 0.0210(8) Uani 1 1 d . . . . .
H7 H -0.2865 0.4584 0.3018 0.025 Uiso 1 1 calc R U . . .
C8 C -0.2376(3) 0.3482(3) 0.2185(2) 0.0231(8) Uani 1 1 d . . . . .
H8 H -0.3026 0.3437 0.2105 0.028 Uiso 1 1 calc R U . . .
C1 C 0.0382(3) 0.5519(2) 0.3673(2) 0.0195(8) Uani 1 1 d . . . . .
H1 H 0.1108 0.5516 0.3580 0.023 Uiso 1 1 calc R U . . .
C9 C -0.1514(3) 0.2854(2) 0.1753(2) 0.0196(8) Uani 1 1 d . . . . .
H9 H -0.1585 0.2385 0.1399 0.023 Uiso 1 1 calc R U . . .
C14 C 0.2389(3) 0.1312(3) 0.0928(2) 0.0193(8) Uani 1 1 d . . . . .
H14 H 0.3045 0.0962 0.0750 0.023 Uiso 1 1 calc R U . . .
C10 C -0.0549(2) 0.2950(2) 0.1869(2) 0.0143(7) Uani 1 1 d . . . . .
C18 C -0.0899(3) 0.1636(3) 0.4483(3) 0.0305(9) Uani 1 1 d . . . . .
C2 C -0.0316(3) 0.6155(3) 0.4255(2) 0.0267(9) Uani 1 1 d . . . . .
H2 H -0.0061 0.6581 0.4543 0.032 Uiso 1 1 calc R U . . .
C17 C 0.4174(3) 0.3740(3) 0.2667(3) 0.0341(10) Uani 1 1 d . . . . .
C3 C -0.1395(3) 0.6144(3) 0.4401(2) 0.0267(9) Uani 1 1 d . . . . .
H3 H -0.1877 0.6552 0.4801 0.032 Uiso 1 1 calc R U . . .

loop_
_atom_site_aniso_label
_atom_site_aniso_U_11
_atom_site_aniso_U_22
_atom_site_aniso_U_33
_atom_site_aniso_U_23
_atom_site_aniso_U_13
_atom_site_aniso_U_12
Cr2 0.0128(3) 0.0088(3) 0.0187(3) -0.0022(2) -0.0051(2) -0.0025(2)
S6 0.0172(4) 0.0127(4) 0.0215(5) -0.0009(4) -0.0077(4) -0.0040(4)
S4 0.0196(4) 0.0123(4) 0.0193(5) -0.0015(4) -0.0065(4) 0.0011(4)
S5 0.0160(4) 0.0178(5) 0.0261(5) 0.0009(4) -0.0095(4) -0.0040(4)
F18 0.0323(12) 0.0235(12) 0.0386(14) -0.0080(10) -0.0196(10) -0.0046(9)
F16 0.0402(13) 0.0140(11) 0.0522(14) 0.0057(10) -0.0265(11) -0.0069(10)
F17 0.0208(11) 0.0263(12) 0.0502(14) 0.0006(10) -0.0067(10) -0.0113(9)
F13 0.0626(18) 0.0296(15) 0.113(2) 0.0149(15) -0.0598(17) 0.0000(13)
F11 0.0261(12) 0.0652(18) 0.0394(14) -0.0200(13) 0.0011(10) -0.0028(12)
F15 0.0337(13) 0.0556(17) 0.085(2) 0.0119(14) -0.0412(13) -0.0202(12)
F10 0.0308(12) 0.0552(16) 0.0448(15) -0.0037(12) -0.0190(11) -0.0169(12)
F14 0.0606(17) 0.107(3) 0.0339(16) 0.0017(15) -0.0266(14) -0.0149(17)
F12 0.0522(16) 0.0374(15) 0.0700(19) 0.0250(14) -0.0115(13) -0.0239(13)
O10 0.0239(12) 0.0116(12) 0.0199(13) -0.0015(10) -0.0079(10) -0.0010(10)
O16 0.0153(11) 0.0115(12) 0.0225(13) 0.0002(10) -0.0052(10) -0.0032(10)
O18 0.0168(12) 0.0164(13) 0.0300(14) -0.0019(11) -0.0093(10) 0.0000(10)
O17 0.0328(14) 0.0224(14) 0.0191(14) 0.0008(11) -0.0092(11) -0.0064(12)
O13 0.0204(13) 0.0190(13) 0.0397(16) 0.0035(11) -0.0152(11) -0.0082(11)
O12 0.0291(14) 0.0272(14) 0.0238(14) -0.0033(11) -0.0143(11) 0.0057(12)
O11 0.0383(15) 0.0143(13) 0.0231(14) -0.0055(11) -0.0084(11) 0.0044(11)
O15 0.0330(15) 0.0126(13) 0.0643(19) 0.0001(13) -0.0235(14) -0.0033(12)
O14 0.0336(16) 0.068(2) 0.0289(17) -0.0143(15) -0.0028(13) -0.0008(15)
N5 0.0171(14) 0.0084(14) 0.0164(15) 0.0012(12) -0.0056(12) -0.0014(12)
N4 0.0133(13) 0.0099(14) 0.0183(15) -0.0009(11) -0.0053(11) -0.0030(11)
N6 0.0177(14) 0.0100(14) 0.0185(16) 0.0002(12) -0.0061(12) -0.0029(12)
C23 0.0201(17) 0.0117(17) 0.0136(18) 0.0018(14) -0.0062(14) -0.0055(14)
C20 0.0217(18) 0.0192(19) 0.0177(19) -0.0051(15) -0.0024(15) -0.0008(16)
C36 0.0211(19) 0.0173(19) 0.028(2) -0.0020(16) -0.0109(16) -0.0037(16)
C28 0.0171(17) 0.0103(17) 0.0160(19) 0.0001(14) -0.0013(14) -0.0018(14)
C29 0.0173(17) 0.0108(17) 0.0186(19) 0.0023(14) -0.0027(14) -0.0027(14)
C24 0.0159(16) 0.0109(17) 0.0156(18) 0.0043(14) -0.0060(14) -0.0077(14)
C25 0.0216(18) 0.0136(18) 0.024(2) -0.0002(15) -0.0128(15) -0.0075(15)
C19 0.0154(17) 0.0177(19) 0.022(2) -0.0034(15) -0.0057(14) 0.0020(15)
C22 0.0238(18) 0.0173(19) 0.020(2) -0.0010(15) -0.0083(15) -0.0068(15)
C26 0.0121(16) 0.022(2) 0.028(2) 0.0043(16) -0.0084(15) -0.0048(15)
C30 0.0218(18) 0.0144(18) 0.025(2) -0.0023(16) -0.0010(15) 0.0002(15)
C33 0.0227(18) 0.0143(18) 0.027(2) -0.0034(16) -0.0082(15) -0.0029(15)
C27 0.0142(17) 0.0169(18) 0.026(2) 0.0030(16) -0.0032(15) -0.0003(15)
C32 0.036(2) 0.019(2) 0.027(2) -0.0091(16) -0.0104(17) -0.0032(17)
C34 0.033(2) 0.026(2) 0.033(2) 0.0036(19) -0.0118(19) -0.0090(18)
C21 0.036(2) 0.0150(19) 0.018(2) -0.0042(15) -0.0063(16) -0.0049(17)
C35 0.028(2) 0.031(2) 0.042(3) 0.0060(19) -0.0207(19) -0.0060(19)
C31 0.034(2) 0.0153(19) 0.021(2) -0.0078(16) -0.0003(16) 0.0025(17)
Cr1 0.0124(3) 0.0086(3) 0.0179(3) -0.0026(2) -0.0054(2) -0.0019(2)
S1 0.0184(4) 0.0135(4) 0.0261(5) -0.0001(4) -0.0088(4) -0.0023(4)
S2 0.0173(4) 0.0179(5) 0.0258(5) 0.0001(4) -0.0108(4) -0.0046(4)
S3 0.0212(4) 0.0111(4) 0.0199(5) -0.0024(4) -0.0077(4) 0.0006(4)
F1 0.0247(12) 0.0413(14) 0.0370(14) 0.0123(11) -0.0015(10) 0.0061(10)
F2 0.0379(13) 0.0216(12) 0.0426(14) 0.0096(10) -0.0097(11) 0.0050(10)
F6 0.0709(18) 0.0561(17) 0.0450(17) 0.0052(13) -0.0403(14) 0.0003(14)
F3 0.0363(13) 0.0552(16) 0.0633(17) -0.0134(13) -0.0334(12) -0.0016(12)
F9 0.0327(13) 0.0542(16) 0.0466(15) 0.0127(12) -0.0226(11) -0.0220(12)
F4 0.0477(15) 0.0323(14) 0.0704(18) -0.0119(13) -0.0181(13) 0.0168(12)
F8 0.0253(12) 0.0528(16) 0.0494(16) -0.0129(13) 0.0073(11) 0.0004(12)
F7 0.0544(16) 0.0334(14) 0.0476(15) 0.0197(12) -0.0135(12) -0.0281(12)
F5 0.0209(13) 0.071(2) 0.116(2) 0.0081(17) -0.0363(14) -0.0097(13)
O5 0.0344(15) 0.0205(14) 0.0462(17) -0.0084(12) -0.0161(13) -0.0020(12)
O4 0.0174(12) 0.0193(13) 0.0326(15) 0.0032(11) -0.0116(11) -0.0059(11)
O1 0.0200(12) 0.0092(12) 0.0204(13) 0.0019(10) -0.0044(10) -0.0051(10)
O7 0.0207(12) 0.0108(12) 0.0180(13) -0.0008(10) -0.0053(10) -0.0019(10)
O9 0.0392(15) 0.0137(13) 0.0231(14) -0.0035(11) -0.0060(12) 0.0020(11)
O3 0.0258(13) 0.0195(13) 0.0244(14) 0.0003(11) -0.0024(11) -0.0026(11)
O8 0.0381(15) 0.0219(14) 0.0252(14) -0.0025(11) -0.0170(12) 0.0056(12)
O2 0.0378(15) 0.0234(14) 0.0343(16) -0.0041(12) -0.0194(12) -0.0116(12)
O6 0.0424(16) 0.0458(18) 0.0214(15) 0.0025(13) -0.0095(12) -0.0197(14)
N2 0.0158(14) 0.0088(14) 0.0148(15) -0.0012(11) -0.0048(11) 0.0010(11)
N3 0.0117(13) 0.0116(14) 0.0149(15) -0.0014(11) -0.0037(11) -0.0013(11)
N1 0.0170(14) 0.0087(14) 0.0188(16) -0.0006(12) -0.0079(12) -0.0009(12)
C16 0.024(2) 0.024(2) 0.028(2) 0.0009(17) -0.0079(17) -0.0050(17)
C12 0.0193(17) 0.0142(18) 0.021(2) -0.0008(15) -0.0080(15) -0.0058(15)
C15 0.0123(16) 0.0187(19) 0.0182(19) -0.0008(15) -0.0026(14) 0.0004(14)
C13 0.0284(19) 0.0121(18) 0.022(2) -0.0050(15) -0.0082(16) -0.0006(16)
C5 0.0166(17) 0.0105(17) 0.0193(19) 0.0022(14) -0.0066(14) -0.0013(14)
C6 0.0158(16) 0.0097(17) 0.0160(18) -0.0016(14) -0.0030(14) -0.0028(14)
C11 0.0145(16) 0.0139(17) 0.0132(18) 0.0024(14) -0.0044(13) -0.0027(14)
C4 0.0190(18) 0.0155(18) 0.026(2) -0.0037(16) -0.0057(15) 0.0035(15)
C7 0.0143(17) 0.0160(18) 0.030(2) -0.0018(16) -0.0054(15) 0.0003(15)
C8 0.0159(17) 0.020(2) 0.037(2) -0.0038(17) -0.0132(16) -0.0021(15)
C1 0.0215(18) 0.0140(18) 0.026(2) -0.0029(15) -0.0108(15) -0.0025(15)
C9 0.0195(18) 0.0138(18) 0.028(2) -0.0025(15) -0.0112(15) -0.0039(15)
C14 0.0189(18) 0.0174(18) 0.0179(19) -0.0046(15) -0.0023(14) 0.0053(15)
C10 0.0170(17) 0.0113(17) 0.0141(18) 0.0014(14) -0.0049(14) -0.0064(14)
C18 0.030(2) 0.032(2) 0.027(2) 0.0048(19) -0.0078(18) -0.0111(19)
C2 0.036(2) 0.019(2) 0.029(2) -0.0111(17) -0.0138(17) 0.0004(17)
C17 0.023(2) 0.035(3) 0.046(3) -0.002(2) -0.0148(19) -0.0025(19)
C3 0.032(2) 0.020(2) 0.027(2) -0.0127(17) -0.0081(17) 0.0066(17)

loop_
_atom_type_symbol
_atom_type_description
_atom_type_scat_dispersion_real
_atom_type_scat_dispersion_imag
_atom_type_scat_source
C C 0.0033 0.0016 'International Tables Vol C Tables 4.2.6.8 and 6.1.1.4'
H H 0.0000 0.0000 'International Tables Vol C Tables 4.2.6.8 and 6.1.1.4'
Cr Cr 0.3209 0.6236 'International Tables Vol C Tables 4.2.6.8 and 6.1.1.4'
F F 0.0171 0.0103 'International Tables Vol C Tables 4.2.6.8 and 6.1.1.4'
N N 0.0061 0.0033 'International Tables Vol C Tables 4.2.6.8 and 6.1.1.4'
O O 0.0106 0.0060 'International Tables Vol C Tables 4.2.6.8 and 6.1.1.4'
S S 0.1246 0.1234 'International Tables Vol C Tables 4.2.6.8 and 6.1.1.4'

loop_
_geom_angle_atom_site_label_1
_geom_angle_atom_site_label_2
_geom_angle_atom_site_label_3
_geom_angle
_geom_angle_site_symmetry_1
_geom_angle_site_symmetry_3
_geom_angle_publ_flag
N5 Cr2 O16 93.80(10) . . ?
N5 Cr2 O13 174.29(10) . . ?
O16 Cr2 O13 90.43(9) . . ?
N5 Cr2 O10 88.89(10) . . ?
O16 Cr2 O10 175.97(9) . . ?
O13 Cr2 O10 87.09(9) . . ?
N5 Cr2 N4 79.26(10) . . ?
O16 Cr2 N4 90.13(10) . . ?
O13 Cr2 N4 96.92(10) . . ?
O10 Cr2 N4 93.33(10) . . ?
N5 Cr2 N6 79.49(11) . . ?
O16 Cr2 N6 93.12(10) . . ?
O13 Cr2 N6 104.12(10) . . ?
O10 Cr2 N6 84.40(10) . . ?
N4 Cr2 N6 158.67(11) . . ?
O17 S6 O18 119.07(14) . . ?
O17 S6 O16 111.69(13) . . ?
O18 S6 O16 113.58(13) . . ?
O17 S6 C36 103.82(15) . . ?
O18 S6 C36 104.58(14) . . ?
O16 S6 C36 101.66(14) . . ?
O12 S4 O11 118.19(14) . . ?
O12 S4 O10 111.58(14) . . ?
O11 S4 O10 113.99(14) . . ?
O12 S4 C34 104.86(16) . . ?
O11 S4 C34 105.70(17) . . ?
O10 S4 C34 100.18(16) . . ?
O14 S5 O15 117.85(18) . . ?
O14 S5 O13 113.62(16) . . ?
O15 S5 O13 112.81(15) . . ?
O14 S5 C35 105.98(18) . . ?
O15 S5 C35 104.73(18) . . ?
O13 S5 C35 99.34(16) . . ?
S4 O10 Cr2 143.47(14) . . ?
S6 O16 Cr2 137.57(13) . . ?
S5 O13 Cr2 140.55(15) . . ?
C24 N5 C28 122.4(3) . . ?
C24 N5 Cr2 119.2(2) . . ?
C28 N5 Cr2 118.2(2) . . ?
C19 N4 C23 118.4(3) . . ?
C19 N4 Cr2 126.7(2) . . ?
C23 N4 Cr2 114.8(2) . . ?
C33 N6 C29 119.5(3) . . ?
C33 N6 Cr2 125.9(2) . . ?
C29 N6 Cr2 114.4(2) . . ?
N4 C23 C22 121.6(3) . . ?
N4 C23 C24 113.9(3) . . ?
C22 C23 C24 124.5(3) . . ?
C19 C20 C21 119.4(3) . . ?
C19 C20 H20 120.3 . . ?
C21 C20 H20 120.3 . . ?
F18 C36 F17 108.5(3) . . ?
F18 C36 F16 107.9(3) . . ?
F17 C36 F16 108.8(3) . . ?
F18 C36 S6 111.4(2) . . ?
F17 C36 S6 111.2(2) . . ?
F16 C36 S6 108.9(2) . . ?
N5 C28 C27 119.5(3) . . ?
N5 C28 C29 113.8(3) . . ?
C27 C28 C29 126.7(3) . . ?
N6 C29 C30 121.2(3) . . ?
N6 C29 C28 114.0(3) . . ?
C30 C29 C28 124.8(3) . . ?
N5 C24 C25 120.8(3) . . ?
N5 C24 C23 112.8(3) . . ?
C25 C24 C23 126.4(3) . . ?
C24 C25 C26 117.7(3) . . ?
C24 C25 H25 121.2 . . ?
C26 C25 H25 121.2 . . ?
N4 C19 C20 122.1(3) . . ?
N4 C19 H19 119.0 . . ?
C20 C19 H19 119.0 . . ?
C23 C22 C21 119.4(3) . . ?
C23 C22 H22 120.3 . . ?
C21 C22 H22 120.3 . . ?
C27 C26 C25 121.5(3) . . ?
C27 C26 H26 119.2 . . ?
C25 C26 H26 119.2 . . ?
C31 C30 C29 119.2(3) . . ?
C31 C30 H30 120.4 . . ?
C29 C30 H30 120.4 . . ?
N6 C33 C32 121.4(3) . . ?
N6 C33 H33 119.3 . . ?
C32 C33 H33 119.3 . . ?
C26 C27 C28 118.0(3) . . ?
C26 C27 H27 121.0 . . ?
C28 C27 H27 121.0 . . ?
C31 C32 C33 119.2(3) . . ?
C31 C32 H32 120.4 . . ?
C33 C32 H32 120.4 . . ?
F12 C34 F10 108.8(3) . . ?
F12 C34 F11 108.2(3) . . ?
F10 C34 F11 108.3(3) . . ?
F12 C34 S4 110.2(3) . . ?
F10 C34 S4 110.9(3) . . ?
F11 C34 S4 110.5(3) . . ?
C20 C21 C22 119.1(3) . . ?
C20 C21 H21 120.5 . . ?
C22 C21 H21 120.5 . . ?
F14 C35 F13 108.8(3) . . ?
F14 C35 F15 107.3(3) . . ?
F13 C35 F15 107.2(3) . . ?
F14 C35 S5 110.9(3) . . ?
F13 C35 S5 112.0(3) . . ?
F15 C35 S5 110.5(3) . . ?
C32 C31 C30 119.6(3) . . ?
C32 C31 H31 120.2 . . ?
C30 C31 H31 120.2 . . ?
N2 Cr1 O4 177.05(10) . . ?
N2 Cr1 O1 87.21(10) . . ?
O4 Cr1 O1 95.74(9) . . ?
N2 Cr1 O7 89.73(10) . . ?
O4 Cr1 O7 87.32(9) . . ?
O1 Cr1 O7 176.69(9) . . ?
N2 Cr1 N3 79.57(10) . . ?
O4 Cr1 N3 100.38(10) . . ?
O1 Cr1 N3 87.54(10) . . ?
O7 Cr1 N3 93.13(10) . . ?
N2 Cr1 N1 79.53(10) . . ?
O4 Cr1 N1 100.38(10) . . ?
O1 Cr1 N1 93.45(10) . . ?
O7 Cr1 N1 84.76(10) . . ?
N3 Cr1 N1 159.00(10) . . ?
O3 S1 O2 120.33(15) . . ?
O3 S1 O1 111.21(14) . . ?
O2 S1 O1 112.70(14) . . ?
O3 S1 C16 103.51(15) . . ?
O2 S1 C16 103.87(16) . . ?
O1 S1 C16 102.87(15) . . ?
O6 S2 O5 118.79(16) . . ?
O6 S2 O4 113.33(15) . . ?
O5 S2 O4 112.89(15) . . ?
O6 S2 C17 105.55(18) . . ?
O5 S2 C17 104.63(17) . . ?
O4 S2 C17 98.80(16) . . ?
O8 S3 O9 118.40(15) . . ?
O8 S3 O7 111.48(14) . . ?
O9 S3 O7 113.84(13) . . ?
O8 S3 C18 104.95(16) . . ?
O9 S3 C18 105.01(17) . . ?
O7 S3 C18 100.89(16) . . ?
S2 O4 Cr1 143.54(15) . . ?
S1 O1 Cr1 139.17(14) . . ?
S3 O7 Cr1 142.99(14) . . ?
C10 N2 C6 123.1(3) . . ?
C10 N2 Cr1 118.6(2) . . ?
C6 N2 Cr1 118.3(2) . . ?
C15 N3 C11 118.6(3) . . ?
C15 N3 Cr1 126.8(2) . . ?
C11 N3 Cr1 114.5(2) . . ?
C1 N1 C5 119.3(3) . . ?
C1 N1 Cr1 126.1(2) . . ?
C5 N1 Cr1 114.4(2) . . ?
F2 C16 F1 107.2(3) . . ?
F2 C16 F3 107.3(3) . . ?
F1 C16 F3 107.2(3) . . ?
F2 C16 S1 110.7(2) . . ?
F1 C16 S1 112.4(2) . . ?
F3 C16 S1 111.8(2) . . ?
C11 C12 C13 119.5(3) . . ?
C11 C12 H12 120.3 . . ?
C13 C12 H12 120.3 . . ?
N3 C15 C14 122.5(3) . . ?
N3 C15 H15 118.7 . . ?
C14 C15 H15 118.7 . . ?
C12 C13 C14 119.3(3) . . ?
C12 C13 H13 120.4 . . ?
C14 C13 H13 120.4 . . ?
N1 C5 C4 121.5(3) . . ?
N1 C5 C6 114.0(3) . . ?
C4 C5 C6 124.5(3) . . ?
N2 C6 C7 119.4(3) . . ?
N2 C6 C5 113.3(3) . . ?
C7 C6 C5 127.2(3) . . ?
N3 C11 C12 121.3(3) . . ?
N3 C11 C10 113.8(3) . . ?
C12 C11 C10 124.8(3) . . ?
C5 C4 C3 119.0(3) . . ?
C5 C4 H4 120.5 . . ?
C3 C4 H4 120.5 . . ?
C8 C7 C6 118.2(3) . . ?
C8 C7 H7 120.9 . . ?
C6 C7 H7 120.9 . . ?
C7 C8 C9 121.6(3) . . ?
C7 C8 H8 119.2 . . ?
C9 C8 H8 119.2 . . ?
N1 C1 C2 121.6(3) . . ?
N1 C1 H1 119.2 . . ?
C2 C1 H1 119.2 . . ?
C10 C9 C8 118.0(3) . . ?
C10 C9 H9 121.0 . . ?
C8 C9 H9 121.0 . . ?
C15 C14 C13 118.8(3) . . ?
C15 C14 H14 120.6 . . ?
C13 C14 H14 120.6 . . ?
N2 C10 C9 119.7(3) . . ?
N2 C10 C11 113.3(3) . . ?
C9 C10 C11 127.0(3) . . ?
F7 C18 F9 108.6(3) . . ?
F7 C18 F8 108.2(3) . . ?
F9 C18 F8 108.4(3) . . ?
F7 C18 S3 109.9(3) . . ?
F9 C18 S3 111.2(3) . . ?
F8 C18 S3 110.5(3) . . ?
C3 C2 C1 118.9(3) . . ?
C3 C2 H2 120.6 . . ?
C1 C2 H2 120.6 . . ?
F6 C17 F5 108.5(3) . . ?
F6 C17 F4 108.3(3) . . ?
F5 C17 F4 109.3(3) . . ?
F6 C17 S2 111.4(3) . . ?
F5 C17 S2 109.1(3) . . ?
F4 C17 S2 110.2(3) . . ?
C2 C3 C4 119.8(3) . . ?
C2 C3 H3 120.1 . . ?
C4 C3 H3 120.1 . . ?

loop_
_geom_bond_atom_site_label_1
_geom_bond_atom_site_label_2
_geom_bond_distance
_geom_bond_site_symmetry_2
_geom_bond_publ_flag
Cr2 N5 1.972(3) . ?
Cr2 O16 1.974(2) . ?
Cr2 O13 1.976(2) . ?
Cr2 O10 1.979(2) . ?
Cr2 N4 2.055(3) . ?
Cr2 N6 2.065(3) . ?
S6 O17 1.426(2) . ?
S6 O18 1.434(2) . ?
S6 O16 1.497(2) . ?
S6 C36 1.824(4) . ?
S4 O12 1.423(2) . ?
S4 O11 1.428(2) . ?
S4 O10 1.481(2) . ?
S4 C34 1.833(4) . ?
S5 O14 1.417(3) . ?
S5 O15 1.423(3) . ?
S5 O13 1.482(2) . ?
S5 C35 1.810(4) . ?
F18 C36 1.333(4) . ?
F16 C36 1.337(4) . ?
F17 C36 1.331(4) . ?
F13 C35 1.321(4) . ?
F11 C34 1.332(4) . ?
F15 C35 1.332(4) . ?
F10 C34 1.324(4) . ?
F14 C35 1.317(4) . ?
F12 C34 1.317(4) . ?
N5 C24 1.344(4) . ?
N5 C28 1.351(4) . ?
N4 C19 1.353(4) . ?
N4 C23 1.368(4) . ?
N6 C33 1.347(4) . ?
N6 C29 1.362(4) . ?
C23 C22 1.375(5) . ?
C23 C24 1.495(4) . ?
C20 C19 1.377(5) . ?
C20 C21 1.380(5) . ?
C20 H20 0.9300 . ?
C28 C27 1.396(4) . ?
C28 C29 1.484(5) . ?
C29 C30 1.380(4) . ?
C24 C25 1.381(4) . ?
C25 C26 1.392(4) . ?
C25 H25 0.9300 . ?
C19 H19 0.9300 . ?
C22 C21 1.391(5) . ?
C22 H22 0.9300 . ?
C26 C27 1.392(5) . ?
C26 H26 0.9300 . ?
C30 C31 1.384(5) . ?
C30 H30 0.9300 . ?
C33 C32 1.384(5) . ?
C33 H33 0.9300 . ?
C27 H27 0.9300 . ?
C32 C31 1.382(5) . ?
C32 H32 0.9300 . ?
C21 H21 0.9300 . ?
C31 H31 0.9300 . ?
Cr1 N2 1.967(3) . ?
Cr1 O4 1.968(2) . ?
Cr1 O1 1.974(2) . ?
Cr1 O7 1.982(2) . ?
Cr1 N3 2.058(3) . ?
Cr1 N1 2.058(3) . ?
S1 O3 1.427(2) . ?
S1 O2 1.432(2) . ?
S1 O1 1.497(2) . ?
S1 C16 1.813(4) . ?
S2 O6 1.427(3) . ?
S2 O5 1.430(3) . ?
S2 O4 1.478(2) . ?
S2 C17 1.820(4) . ?
S3 O8 1.424(2) . ?
S3 O9 1.428(2) . ?
S3 O7 1.484(2) . ?
S3 C18 1.829(4) . ?
F1 C16 1.339(4) . ?
F2 C16 1.326(4) . ?
F6 C17 1.314(4) . ?
F3 C16 1.336(4) . ?
F9 C18 1.326(4) . ?
F4 C17 1.339(5) . ?
F8 C18 1.334(4) . ?
F7 C18 1.328(4) . ?
F5 C17 1.324(4) . ?
N2 C10 1.349(4) . ?
N2 C6 1.355(4) . ?
N3 C15 1.346(4) . ?
N3 C11 1.369(4) . ?
N1 C1 1.348(4) . ?
N1 C5 1.360(4) . ?
C12 C11 1.380(4) . ?
C12 C13 1.387(4) . ?
C12 H12 0.9300 . ?
C15 C14 1.381(4) . ?
C15 H15 0.9300 . ?
C13 C14 1.388(5) . ?
C13 H13 0.9300 . ?
C5 C4 1.378(4) . ?
C5 C6 1.481(5) . ?
C6 C7 1.387(4) . ?
C11 C10 1.489(4) . ?
C4 C3 1.387(5) . ?
C4 H4 0.9300 . ?
C7 C8 1.389(5) . ?
C7 H7 0.9300 . ?
C8 C9 1.397(4) . ?
C8 H8 0.9300 . ?
C1 C2 1.387(5) . ?
C1 H1 0.9300 . ?
C9 C10 1.386(4) . ?
C9 H9 0.9300 . ?
C14 H14 0.9300 . ?
C2 C3 1.380(5) . ?
C2 H2 0.9300 . ?
C3 H3 0.9300 . ?
